data_4104855
loop_
_publ_author_name
'Junji Kobayashi'
'Tomokatsu Kushida'
'Takayuki Kawashima'

_publ_section_title
;
 Synthesis and Reversible Control of the Fluorescent Properties of a
 Divalent Tin Dipyrromethene
;
_journal_name_full 'Journal of the American Chemical Society'
_journal_page_first 10836
_journal_page_last 10837
_journal_paper_doi 10.1021/ja904470m
_journal_volume 131
_journal_year 2009
_chemical_formula_sum 'C26 H27 Cl N2 Sn'
_chemical_formula_weight 521.64
_space_group_IT_number 14
_symmetry_cell_setting monoclinic
_symmetry_Int_Tables_number 14
_symmetry_space_group_name_Hall '-P 2ybc'
_symmetry_space_group_name_H-M 'P 1 21/c 1'
_atom_sites_solution_hydrogens geom
_atom_sites_solution_primary direct
_atom_sites_solution_secondary difmap
_audit_creation_method SHELXL-97
_cell_angle_alpha 90.00
_cell_angle_beta 94.1207(13)
_cell_angle_gamma 90.00
_cell_formula_units_Z 4
_cell_length_a 13.748(4)
_cell_length_b 9.038(3)
_cell_length_c 18.722(6)
_cell_measurement_reflns_used 4024
_cell_measurement_temperature 120(2)
_cell_measurement_theta_max 27.4835
_cell_measurement_theta_min 3.0402
_cell_volume 2320.3(13)
_computing_structure_refinement 'SHELXL-97 (Sheldrick, 1997)'
_computing_structure_solution 'SHELXS-97 (Sheldrick, 1990)'
_diffrn_ambient_temperature 120(2)
_diffrn_measured_fraction_theta_full 0.985
_diffrn_measured_fraction_theta_max 0.985
_diffrn_radiation_monochromator graphite
_diffrn_radiation_type MoK\a
_diffrn_radiation_wavelength 0.71070
_diffrn_reflns_av_R_equivalents 0.0232
_diffrn_reflns_av_sigmaI/netI 0.0280
_diffrn_reflns_limit_h_max 15
_diffrn_reflns_limit_h_min -16
_diffrn_reflns_limit_k_max 7
_diffrn_reflns_limit_k_min -10
_diffrn_reflns_limit_l_max 22
_diffrn_reflns_limit_l_min -22
_diffrn_reflns_number 14120
_diffrn_reflns_theta_full 25.00
_diffrn_reflns_theta_max 25.00
_diffrn_reflns_theta_min 3.14
_diffrn_source 'fine-focus sealed tube'
_exptl_absorpt_coefficient_mu 1.231
_exptl_absorpt_correction_T_max 0.7908
_exptl_absorpt_correction_T_min 0.7908
_exptl_absorpt_correction_type multi-scan
_exptl_absorpt_process_details
;
Jacobson, R. (1998) Private communication
;
_exptl_crystal_colour orange
_exptl_crystal_density_diffrn 1.493
_exptl_crystal_description block
_exptl_crystal_F_000 1056
_exptl_crystal_size_max 0.20
_exptl_crystal_size_mid 0.20
_exptl_crystal_size_min 0.20
_refine_diff_density_max 0.454
_refine_diff_density_min -0.443
_refine_diff_density_rms 0.063
_refine_ls_extinction_method none
_refine_ls_goodness_of_fit_ref 1.075
_refine_ls_hydrogen_treatment constr
_refine_ls_matrix_type full
_refine_ls_number_parameters 276
_refine_ls_number_reflns 4024
_refine_ls_number_restraints 0
_refine_ls_restrained_S_all 1.075
_refine_ls_R_factor_all 0.0218
_refine_ls_R_factor_gt 0.0200
_refine_ls_shift/su_max 0.004
_refine_ls_shift/su_mean 0.000
_refine_ls_structure_factor_coef Fsqd
_refine_ls_weighting_details 'calc w=1/[\s^2^(Fo^2^)+(0.0260P)^2^+0.7038P] where P=(Fo^2^+2Fc^2^)/3'
_refine_ls_weighting_scheme calc
_refine_ls_wR_factor_gt 0.0541
_refine_ls_wR_factor_ref 0.0551
_reflns_number_gt 3758
_reflns_number_total 4024
_reflns_threshold_expression >2sigma(I)
_cod_data_source_file ja904470m_si_001.cif
_cod_data_source_block sncldipy
_cod_original_cell_volume 2320.5(12)
_cod_original_sg_symbol_H-M 'P 21/c'
_cod_database_code 4104855

loop_
_symmetry_equiv_pos_as_xyz
'x, y, z'
'-x, y+1/2, -z+1/2'
'-x, -y, -z'
'x, -y-1/2, z-1/2'

loop_
_atom_site_label
_atom_site_type_symbol
_atom_site_fract_x
_atom_site_fract_y
_atom_site_fract_z
_atom_site_U_iso_or_equiv
_atom_site_adp_type
_atom_site_occupancy
_atom_site_symmetry_multiplicity
_atom_site_calc_flag
_atom_site_refinement_flags
Sn1 Sn -0.016814(9) 0.483159(14) 0.765197(6) 0.01594(6) Uani 1 1 d .
Cl1 Cl 0.08725(3) 0.27794(5) 0.82295(3) 0.02144(12) Uani 1 1 d .
N1 N 0.12007(11) 0.59846(17) 0.75213(8) 0.0156(3) Uani 1 1 d .
N2 N -0.00968(11) 0.60424(17) 0.86720(8) 0.0152(3) Uani 1 1 d .
C1 C 0.11894(18) 0.5335(2) 0.62294(11) 0.0257(5) Uani 1 1 d .
H1 H 0.1138 0.4264 0.6298 0.038 Uiso 1 1 calc R
H2 H 0.1599 0.5536 0.5833 0.038 Uiso 1 1 calc R
H3 H 0.0538 0.5751 0.6118 0.038 Uiso 1 1 calc R
C2 C 0.16377(15) 0.6029(2) 0.69004(10) 0.0194(4) Uani 1 1 d .
C3 C 0.25522(15) 0.6723(2) 0.70069(11) 0.0229(4) Uani 1 1 d .
H4 H 0.2991 0.6924 0.6650 0.027 Uiso 1 1 calc R
C4 C 0.26947(14) 0.7060(2) 0.77262(11) 0.0204(4) Uani 1 1 d .
H5 H 0.3256 0.7511 0.7959 0.024 Uiso 1 1 calc R
C5 C 0.18462(13) 0.6606(2) 0.80509(10) 0.0152(4) Uani 1 1 d .
C6 C 0.16462(14) 0.68112(19) 0.87696(10) 0.0154(4) Uani 1 1 d .
C7 C 0.07453(13) 0.6599(2) 0.90541(10) 0.0150(4) Uani 1 1 d .
C8 C 0.04901(14) 0.6986(2) 0.97507(10) 0.0177(4) Uani 1 1 d .
H6 H 0.0917 0.7377 1.0125 0.021 Uiso 1 1 calc R
C9 C -0.04798(15) 0.6693(2) 0.97869(10) 0.0201(4) Uani 1 1 d .
H7 H -0.0855 0.6867 1.0185 0.024 Uiso 1 1 calc R
C10 C -0.08219(14) 0.6082(2) 0.91198(10) 0.0182(4) Uani 1 1 d .
C11 C -0.18196(16) 0.5499(3) 0.89147(12) 0.0269(5) Uani 1 1 d .
H8 H -0.1905 0.5391 0.8393 0.040 Uiso 1 1 calc R
H9 H -0.2308 0.6191 0.9075 0.040 Uiso 1 1 calc R
H10 H -0.1901 0.4534 0.9142 0.040 Uiso 1 1 calc R
C12 C 0.24858(13) 0.7254(2) 0.92884(9) 0.0147(4) Uani 1 1 d .
C13 C 0.26321(14) 0.8730(2) 0.95070(10) 0.0166(4) Uani 1 1 d .
C14 C 0.34078(14) 0.9056(2) 1.00045(10) 0.0190(4) Uani 1 1 d .
H11 H 0.3512 1.0054 1.0149 0.023 Uiso 1 1 calc R
C15 C 0.40354(14) 0.7968(2) 1.02963(10) 0.0184(4) Uani 1 1 d .
C16 C 0.38731(14) 0.6517(2) 1.00723(10) 0.0186(4) Uani 1 1 d .
H12 H 0.4291 0.5760 1.0267 0.022 Uiso 1 1 calc R
C17 C 0.31162(14) 0.6139(2) 0.95705(10) 0.0166(4) Uani 1 1 d .
C18 C 0.19693(17) 0.9950(2) 0.92167(12) 0.0223(5) Uani 1 1 d .
H13 H 0.1363 0.9935 0.9462 0.033 Uiso 1 1 calc R
H14 H 0.1820 0.9801 0.8702 0.033 Uiso 1 1 calc R
H15 H 0.2294 1.0907 0.9297 0.033 Uiso 1 1 calc R
C19 C 0.48606(15) 0.8340(2) 1.08463(12) 0.0265(5) Uani 1 1 d .
H16 H 0.4994 0.9405 1.0833 0.040 Uiso 1 1 calc R
H17 H 0.5447 0.7792 1.0737 0.040 Uiso 1 1 calc R
H18 H 0.4675 0.8065 1.1324 0.040 Uiso 1 1 calc R
C20 C 0.29837(15) 0.4546(2) 0.93408(11) 0.0215(4) Uani 1 1 d .
H19 H 0.2287 0.4305 0.9296 0.032 Uiso 1 1 calc R
H20 H 0.3318 0.3898 0.9699 0.032 Uiso 1 1 calc R
H21 H 0.3260 0.4401 0.8878 0.032 Uiso 1 1 calc R
C21 C 0.53062(17) 0.6010(3) 0.82858(14) 0.0369(6) Uani 1 1 d .
H22 H 0.4828 0.5426 0.8496 0.044 Uiso 1 1 calc R
C22 C 0.5770(2) 0.5472(3) 0.77101(16) 0.0475(7) Uani 1 1 d .
H23 H 0.5618 0.4514 0.7525 0.057 Uiso 1 1 calc R
C23 C 0.64608(19) 0.6340(4) 0.74046(13) 0.0489(8) Uani 1 1 d .
H24 H 0.6781 0.5977 0.7007 0.059 Uiso 1 1 calc R
C24 C 0.66838(17) 0.7723(3) 0.76734(13) 0.0397(6) Uani 1 1 d .
H25 H 0.7157 0.8315 0.7462 0.048 Uiso 1 1 calc R
C25 C 0.62236(18) 0.8242(3) 0.82448(14) 0.0386(6) Uani 1 1 d .
H26 H 0.6377 0.9198 0.8431 0.046 Uiso 1 1 calc R
C26 C 0.55359(18) 0.7386(3) 0.85528(14) 0.0370(6) Uani 1 1 d .
H27 H 0.5220 0.7753 0.8952 0.044 Uiso 1 1 calc R

loop_
_atom_site_aniso_label
_atom_site_aniso_U_11
_atom_site_aniso_U_22
_atom_site_aniso_U_33
_atom_site_aniso_U_23
_atom_site_aniso_U_13
_atom_site_aniso_U_12
Sn1 0.01992(10) 0.01336(9) 0.01410(9) -0.00029(5) -0.00190(6) -0.00162(5)
Cl1 0.0264(3) 0.0128(2) 0.0245(3) 0.00239(18) -0.0022(2) 0.00116(19)
N1 0.0211(8) 0.0127(8) 0.0132(8) 0.0002(6) 0.0026(6) 0.0011(7)
N2 0.0178(8) 0.0140(8) 0.0138(8) 0.0006(6) 0.0005(6) 0.0010(6)
C1 0.0356(13) 0.0274(11) 0.0143(10) -0.0013(8) 0.0044(9) 0.0026(10)
C2 0.0275(11) 0.0157(9) 0.0154(10) 0.0027(8) 0.0054(8) 0.0056(8)
C3 0.0271(11) 0.0224(11) 0.0204(11) 0.0029(8) 0.0106(9) 0.0012(9)
C4 0.0188(10) 0.0184(10) 0.0244(11) 0.0012(8) 0.0043(8) 0.0001(8)
C5 0.0170(10) 0.0124(9) 0.0161(9) 0.0007(7) 0.0007(8) 0.0015(8)
C6 0.0187(10) 0.0086(9) 0.0185(10) 0.0005(7) -0.0003(8) 0.0012(7)
C7 0.0177(10) 0.0121(9) 0.0151(9) -0.0006(7) -0.0004(8) 0.0006(7)
C8 0.0228(10) 0.0156(9) 0.0144(9) -0.0005(7) -0.0002(8) 0.0006(8)
C9 0.0234(11) 0.0197(10) 0.0180(10) -0.0001(8) 0.0062(8) 0.0041(8)
C10 0.0186(10) 0.0167(10) 0.0195(10) 0.0041(8) 0.0027(8) 0.0038(8)
C11 0.0196(11) 0.0360(12) 0.0252(12) 0.0032(10) 0.0021(9) -0.0024(10)
C12 0.0152(9) 0.0176(9) 0.0116(9) 0.0002(7) 0.0042(7) -0.0006(8)
C13 0.0183(10) 0.0171(10) 0.0146(9) 0.0010(7) 0.0036(8) -0.0004(8)
C14 0.0212(10) 0.0174(10) 0.0188(10) -0.0025(8) 0.0035(8) -0.0033(8)
C15 0.0148(9) 0.0244(10) 0.0166(10) -0.0015(8) 0.0045(8) -0.0009(8)
C16 0.0151(9) 0.0211(10) 0.0198(10) 0.0028(8) 0.0032(8) 0.0043(8)
C17 0.0161(9) 0.0177(10) 0.0169(9) 0.0004(8) 0.0064(8) 0.0007(8)
C18 0.0288(12) 0.0155(10) 0.0217(11) -0.0001(8) -0.0050(9) 0.0014(8)
C19 0.0200(11) 0.0309(12) 0.0278(12) -0.0061(9) -0.0039(9) 0.0011(9)
C20 0.0219(11) 0.0176(10) 0.0250(11) -0.0007(8) 0.0009(9) 0.0023(8)
C21 0.0260(12) 0.0365(13) 0.0477(15) 0.0119(12) -0.0013(11) 0.0016(11)
C22 0.0385(16) 0.0471(16) 0.0537(18) -0.0171(14) -0.0189(14) 0.0082(13)
C23 0.0360(15) 0.086(2) 0.0238(13) -0.0094(14) -0.0029(11) 0.0228(15)
C24 0.0284(13) 0.0576(17) 0.0333(13) 0.0175(12) 0.0039(11) 0.0065(12)
C25 0.0393(14) 0.0284(13) 0.0493(16) 0.0068(11) 0.0114(12) 0.0046(11)
C26 0.0381(13) 0.0350(13) 0.0398(14) 0.0040(11) 0.0155(11) 0.0091(11)

loop_
_atom_type_symbol
_atom_type_description
_atom_type_scat_dispersion_real
_atom_type_scat_dispersion_imag
_atom_type_scat_source
C C 0.0033 0.0016 'International Tables Vol C Tables 4.2.6.8 and 6.1.1.4'
H H 0.0000 0.0000 'International Tables Vol C Tables 4.2.6.8 and 6.1.1.4'
N N 0.0061 0.0033 'International Tables Vol C Tables 4.2.6.8 and 6.1.1.4'
Cl Cl 0.1484 0.1585 'International Tables Vol C Tables 4.2.6.8 and 6.1.1.4'
Sn Sn -0.6537 1.4246 'International Tables Vol C Tables 4.2.6.8 and 6.1.1.4'

loop_
_geom_angle_atom_site_label_1
_geom_angle_atom_site_label_2
_geom_angle_atom_site_label_3
_geom_angle
N1 Sn1 N2 82.79(6)
N1 Sn1 Cl1 86.13(5)
N2 Sn1 Cl1 90.29(4)
C2 N1 C5 107.44(16)
C2 N1 Sn1 123.59(13)
C5 N1 Sn1 128.37(12)
C10 N2 C7 106.98(15)
C10 N2 Sn1 124.39(13)
C7 N2 Sn1 127.07(12)
C2 C1 H1 109.5
C2 C1 H2 109.5
H1 C1 H2 109.5
C2 C1 H3 109.5
H1 C1 H3 109.5
H2 C1 H3 109.5
N1 C2 C3 109.92(17)
N1 C2 C1 121.97(18)
C3 C2 C1 128.02(18)
C4 C3 C2 107.41(17)
C4 C3 H4 126.3
C2 C3 H4 126.3
C3 C4 C5 106.95(18)
C3 C4 H5 126.5
C5 C4 H5 126.5
N1 C5 C6 125.00(17)
N1 C5 C4 108.21(16)
C6 C5 C4 126.69(18)
C7 C6 C5 125.96(17)
C7 C6 C12 116.72(16)
C5 C6 C12 117.29(16)
C6 C7 N2 125.05(17)
C6 C7 C8 127.00(17)
N2 C7 C8 107.83(16)
C9 C8 C7 107.75(17)
C9 C8 H6 126.1
C7 C8 H6 126.1
C8 C9 C10 107.19(17)
C8 C9 H7 126.4
C10 C9 H7 126.4
N2 C10 C9 110.21(17)
N2 C10 C11 122.49(18)
C9 C10 C11 127.27(18)
C10 C11 H8 109.5
C10 C11 H9 109.5
H8 C11 H9 109.5
C10 C11 H10 109.5
H8 C11 H10 109.5
H9 C11 H10 109.5
C13 C12 C17 119.96(17)
C13 C12 C6 121.74(16)
C17 C12 C6 118.28(16)
C14 C13 C12 118.74(17)
C14 C13 C18 119.98(17)
C12 C13 C18 121.28(17)
C15 C14 C13 122.31(18)
C15 C14 H11 118.8
C13 C14 H11 118.8
C16 C15 C14 117.77(18)
C16 C15 C19 120.76(18)
C14 C15 C19 121.47(18)
C15 C16 C17 122.09(18)
C15 C16 H12 119.0
C17 C16 H12 119.0
C16 C17 C12 119.13(18)
C16 C17 C20 119.69(17)
C12 C17 C20 121.18(17)
C13 C18 H13 109.5
C13 C18 H14 109.5
H13 C18 H14 109.5
C13 C18 H15 109.5
H13 C18 H15 109.5
H14 C18 H15 109.5
C15 C19 H16 109.5
C15 C19 H17 109.5
H16 C19 H17 109.5
C15 C19 H18 109.5
H16 C19 H18 109.5
H17 C19 H18 109.5
C17 C20 H19 109.5
C17 C20 H20 109.5
H19 C20 H20 109.5
C17 C20 H21 109.5
H19 C20 H21 109.5
H20 C20 H21 109.5
C26 C21 C22 119.9(2)
C26 C21 H22 120.1
C22 C21 H22 120.1
C21 C22 C23 119.4(3)
C21 C22 H23 120.3
C23 C22 H23 120.3
C24 C23 C22 120.3(2)
C24 C23 H24 119.8
C22 C23 H24 119.8
C25 C24 C23 119.8(2)
C25 C24 H25 120.1
C23 C24 H25 120.1
C24 C25 C26 120.3(2)
C24 C25 H26 119.8
C26 C25 H26 119.8
C21 C26 C25 120.3(2)
C21 C26 H27 119.9
C25 C26 H27 119.9

loop_
_geom_bond_atom_site_label_1
_geom_bond_atom_site_label_2
_geom_bond_distance
Sn1 N1 2.1802(16)
Sn1 N2 2.1972(16)
Sn1 Cl1 2.5366(7)
N1 C2 1.347(2)
N1 C5 1.400(2)
N2 C10 1.348(2)
N2 C7 1.409(2)
C1 C2 1.497(3)
C1 H1 0.9800
C1 H2 0.9800
C1 H3 0.9800
C2 C3 1.406(3)
C3 C4 1.381(3)
C3 H4 0.9500
C4 C5 1.414(3)
C4 H5 0.9500
C5 C6 1.405(3)
C6 C7 1.396(3)
C6 C12 1.508(3)
C7 C8 1.418(3)
C8 C9 1.366(3)
C8 H6 0.9500
C9 C10 1.415(3)
C9 H7 0.9500
C10 C11 1.493(3)
C11 H8 0.9800
C11 H9 0.9800
C11 H10 0.9800
C12 C13 1.406(3)
C12 C17 1.407(3)
C13 C14 1.396(3)
C13 C18 1.507(3)
C14 C15 1.394(3)
C14 H11 0.9500
C15 C16 1.389(3)
C15 C19 1.514(3)
C16 C17 1.394(3)
C16 H12 0.9500
C17 C20 1.510(3)
C18 H13 0.9800
C18 H14 0.9800
C18 H15 0.9800
C19 H16 0.9800
C19 H17 0.9800
C19 H18 0.9800
C20 H19 0.9800
C20 H20 0.9800
C20 H21 0.9800
C21 C26 1.369(3)
C21 C22 1.380(4)
C21 H22 0.9500
C22 C23 1.386(4)
C22 H23 0.9500
C23 C24 1.374(4)
C23 H24 0.9500
C24 C25 1.365(3)
C24 H25 0.9500
C25 C26 1.380(3)
C25 H26 0.9500
C26 H27 0.9500

loop_
_geom_torsion_atom_site_label_1
_geom_torsion_atom_site_label_2
_geom_torsion_atom_site_label_3
_geom_torsion_atom_site_label_4
_geom_torsion
N2 Sn1 N1 C2 -168.51(15)
Cl1 Sn1 N1 C2 100.70(14)
N2 Sn1 N1 C5 21.44(15)
Cl1 Sn1 N1 C5 -69.35(15)
N1 Sn1 N2 C10 171.98(15)
Cl1 Sn1 N2 C10 -101.96(14)
N1 Sn1 N2 C7 -24.15(15)
Cl1 Sn1 N2 C7 61.90(14)
C5 N1 C2 C3 -2.1(2)
Sn1 N1 C2 C3 -173.98(12)
C5 N1 C2 C1 174.61(17)
Sn1 N1 C2 C1 2.8(3)
N1 C2 C3 C4 2.5(2)
C1 C2 C3 C4 -174.01(19)
C2 C3 C4 C5 -1.8(2)
C2 N1 C5 C6 177.63(17)
Sn1 N1 C5 C6 -11.1(3)
C2 N1 C5 C4 1.0(2)
Sn1 N1 C5 C4 172.32(12)
C3 C4 C5 N1 0.5(2)
C3 C4 C5 C6 -176.03(18)
N1 C5 C6 C7 -8.1(3)
C4 C5 C6 C7 167.87(18)
N1 C5 C6 C12 169.80(16)
C4 C5 C6 C12 -14.2(3)
C5 C6 C7 N2 4.7(3)
C12 C6 C7 N2 -173.23(16)
C5 C6 C7 C8 -170.81(18)
C12 C6 C7 C8 11.2(3)
C10 N2 C7 C6 -176.68(18)
Sn1 N2 C7 C6 17.2(3)
C10 N2 C7 C8 -0.4(2)
Sn1 N2 C7 C8 -166.55(12)
C6 C7 C8 C9 175.29(18)
N2 C7 C8 C9 -0.9(2)
C7 C8 C9 C10 1.8(2)
C7 N2 C10 C9 1.5(2)
Sn1 N2 C10 C9 168.14(12)
C7 N2 C10 C11 -176.66(18)
Sn1 N2 C10 C11 -10.1(3)
C8 C9 C10 N2 -2.1(2)
C8 C9 C10 C11 175.98(19)
C7 C6 C12 C13 -82.0(2)
C5 C6 C12 C13 99.8(2)
C7 C6 C12 C17 96.2(2)
C5 C6 C12 C17 -81.9(2)
C17 C12 C13 C14 0.0(3)
C6 C12 C13 C14 178.17(17)
C17 C12 C13 C18 -179.86(18)
C6 C12 C13 C18 -1.7(3)
C12 C13 C14 C15 -0.6(3)
C18 C13 C14 C15 179.21(18)
C13 C14 C15 C16 0.5(3)
C13 C14 C15 C19 -178.78(18)
C14 C15 C16 C17 0.4(3)
C19 C15 C16 C17 179.60(18)
C15 C16 C17 C12 -1.0(3)
C15 C16 C17 C20 179.22(18)
C13 C12 C17 C16 0.8(3)
C6 C12 C17 C16 -177.46(17)
C13 C12 C17 C20 -179.40(17)
C6 C12 C17 C20 2.3(3)
C26 C21 C22 C23 -0.5(4)
C21 C22 C23 C24 0.2(4)
C22 C23 C24 C25 0.1(4)
C23 C24 C25 C26 0.0(4)
C22 C21 C26 C25 0.5(4)
C24 C25 C26 C21 -0.3(4)
